data_7235861
loop_
_publ_author_name
'Chen, Zhijie'
'Adil, Karim'
'Weseli\'nski, \/Lukasz J.'
'Belmabkhout, Youssef'
'Eddaoudi, Mohamed'

_publ_section_title
;
 A supermolecular building layer approach for gas separation and storage
 applications: the eea and rtl MOF platforms for CO2 capture and
 hydrocarbon separation
;
_journal_issue 12
_journal_name_full 'Journal of Materials Chemistry A'
_journal_page_first 6276
_journal_paper_doi 10.1039/C4TA07115H
_journal_volume 3
_journal_year 2015
_chemical_formula_moiety 'C13 H8 Cu N2 O4'
_chemical_formula_sum 'C13 H8 Cu N2 O4'
_chemical_formula_weight 319.75
_space_group_IT_number 14
_space_group_name_Hall '-P 2ybc'
_space_group_name_H-M_alt 'P 1 21/c 1'
_symmetry_cell_setting monoclinic
_symmetry_space_group_name_H-M 'P 1 21/c 1'
_atom_sites_solution_hydrogens geom
_atom_sites_solution_primary direct
_atom_sites_solution_secondary difmap
_audit_creation_method SHELXL-97
_audit_update_record
;
2014-11-26 deposited with the CCDC.
2015-02-20 downloaded from the CCDC.
;
_cell_angle_alpha 90.00
_cell_angle_beta 114.996(3)
_cell_angle_gamma 90.00
_cell_formula_units_Z 4
_cell_length_a 12.5824(6)
_cell_length_b 11.7081(7)
_cell_length_c 14.7356(7)
_cell_measurement_temperature 100(2)
_cell_volume 1967.47(18)
_computing_cell_refinement 'SAINT-Plus (Bruker, 2007)'
_computing_data_collection 'APEX2 (Bruker, 2007)'
_computing_data_reduction 'SAINT-Plus (Bruker, 2007)'
_computing_molecular_graphics 'DIAMOND (Brandenburg, 2009)'
_computing_publication_material 'SHELXTL (Sheldrick, 2008)'
_computing_structure_refinement 'SHELXTL (Sheldrick, 2008)'
_computing_structure_solution 'SHELXTL (Sheldrick, 2008)'
_diffrn_ambient_temperature 100(2)
_diffrn_measured_fraction_theta_full 0.967
_diffrn_measured_fraction_theta_max 0.967
_diffrn_measurement_device_type ' BRUKER ApexII X8'
_diffrn_measurement_method '\w scans'
_diffrn_radiation_monochromator mirror
_diffrn_radiation_source 'ImuS microsource'
_diffrn_radiation_type CuK\a
_diffrn_radiation_wavelength 1.54178
_diffrn_reflns_av_R_equivalents 0.0303
_diffrn_reflns_av_sigmaI/netI 0.0304
_diffrn_reflns_limit_h_max 13
_diffrn_reflns_limit_h_min -14
_diffrn_reflns_limit_k_max 13
_diffrn_reflns_limit_k_min -12
_diffrn_reflns_limit_l_max 16
_diffrn_reflns_limit_l_min -14
_diffrn_reflns_number 9375
_diffrn_reflns_theta_full 60.04
_diffrn_reflns_theta_max 60.04
_diffrn_reflns_theta_min 3.88
_exptl_absorpt_coefficient_mu 1.668
_exptl_absorpt_correction_T_max 0.7528
_exptl_absorpt_correction_T_min 0.6516
_exptl_absorpt_correction_type multi-scan
_exptl_absorpt_process_details
;
(SADABS; Sheldrick, 1996)
;
_exptl_crystal_colour blue
_exptl_crystal_density_diffrn 1.079
_exptl_crystal_density_method 'not measured'
_exptl_crystal_description Fragment
_exptl_crystal_F_000 644
_exptl_crystal_size_max 0.03
_exptl_crystal_size_mid 0.03
_exptl_crystal_size_min 0.01
_platon_squeeze_details
; 
 Refinement of F^2^ against ALL reflections.  The weighted R-factor wR and 
 goodness of fit S are based on F^2^, conventional R-factors R are based 
 on F, with F set to zero for negative F^2^. The threshold expression of 
 F^2^ > 2sigma(F^2^) is used only for calculating R-factors(gt) etc. and is 
 not relevant to the choice of reflections for refinement.  R-factors based 
 on F^2^ are statistically about twice as large as those based on F, and R- 
 factors based on ALL data will be even larger. 
;
_refine_diff_density_max 0.500
_refine_diff_density_min -0.367
_refine_diff_density_rms 0.081
_refine_ls_extinction_method none
_refine_ls_goodness_of_fit_ref 1.138
_refine_ls_hydrogen_treatment mixed
_refine_ls_matrix_type full
_refine_ls_number_parameters 181
_refine_ls_number_reflns 2820
_refine_ls_number_restraints 0
_refine_ls_restrained_S_all 1.138
_refine_ls_R_factor_all 0.0493
_refine_ls_R_factor_gt 0.0467
_refine_ls_shift/su_max 0.000
_refine_ls_shift/su_mean 0.000
_refine_ls_structure_factor_coef Fsqd
_refine_ls_weighting_details 'calc w=1/[\s^2^(Fo^2^)+(0.0346P)^2^+7.5005P] where P=(Fo^2^+2Fc^2^)/3'
_refine_ls_weighting_scheme calc
_refine_ls_wR_factor_gt 0.1212
_refine_ls_wR_factor_ref 0.1224
_reflns_number_gt 2616
_reflns_number_total 2820
_reflns_threshold_expression >2sigma(I)
_cod_data_source_file c4ta07115h2.cif
_cod_data_source_block rtl-MOF-3_Prof.Eddaoudi_KAUST
_cod_depositor_comments
;
The following automatic conversions were performed:

data item '_symmetry_cell_setting' value ' monoclinic ' was changed
to 'monoclinic' in accordance with the
/home/saulius/struct/COD-crude-data/automatic-downloads/DataCite-retrospective/RSC/depositions/lib/dictionaries/cif_core.dic
dictionary named 'cif_core.dic' version 2.4.2 last updated on
2011-04-26.

Automatic conversion script
Id: cif_fix_values 6909 2019-04-08 15:41:33Z antanas 
;
_cod_original_sg_symbol_H-M ' P 1 21/c 1 '
_cod_database_code 7235861

loop_
_symmetry_equiv_pos_as_xyz
'x, y, z'
'-x, y+1/2, -z+1/2'
'-x, -y, -z'
'x, -y-1/2, z-1/2'

loop_
_atom_site_label
_atom_site_type_symbol
_atom_site_fract_x
_atom_site_fract_y
_atom_site_fract_z
_atom_site_U_iso_or_equiv
_atom_site_adp_type
_atom_site_occupancy
_atom_site_symmetry_multiplicity
_atom_site_calc_flag
_atom_site_refinement_flags
Cu1 Cu 0.08883(4) 0.07320(4) 0.03959(4) 0.01070(19) Uani 1 1 d .
O1 O 0.1584(2) -0.0441(2) 0.1425(2) 0.0246(7) Uani 1 1 d .
O2 O 0.1489(2) -0.0127(2) -0.0431(2) 0.0257(7) Uani 1 1 d .
O3 O -0.0060(2) 0.1640(2) -0.0784(2) 0.0253(7) Uani 1 1 d .
O4 O 0.0004(2) 0.1345(2) 0.1112(2) 0.0242(7) Uani 1 1 d .
N1 N 0.2407(3) 0.1839(3) 0.0981(2) 0.0151(7) Uani 1 1 d .
N2 N 0.5455(3) 0.1356(3) 0.1492(3) 0.0301(9) Uani 1 1 d .
H2A H 0.5341 0.0621 0.1364 0.036 Uiso 1 1 calc R
C1 C 0.3428(3) 0.1361(3) 0.1132(3) 0.0176(8) Uani 1 1 d .
H1A H 0.3446 0.0559 0.1043 0.021 Uiso 1 1 calc R
C2 C 0.4480(3) 0.1971(4) 0.1413(3) 0.0186(9) Uani 1 1 d .
C3 C 0.4427(3) 0.3146(4) 0.1540(3) 0.0235(9) Uani 1 1 d .
H3A H 0.5108 0.3605 0.1718 0.028 Uiso 1 1 calc R
C4 C 0.3372(4) 0.3637(4) 0.1406(4) 0.0298(11) Uani 1 1 d .
H4A H 0.3327 0.4435 0.1503 0.036 Uiso 1 1 calc R
C5 C 0.2379(3) 0.2964(3) 0.1130(3) 0.0242(9) Uani 1 1 d .
H5A H 0.1659 0.3310 0.1043 0.029 Uiso 1 1 calc R
C6 C 0.6596(3) 0.1746(4) 0.1750(3) 0.0226(9) Uani 1 1 d .
C7 C 0.7222(3) 0.1230(3) 0.1263(3) 0.0193(9) Uani 1 1 d .
H7A H 0.6844 0.0687 0.0748 0.023 Uiso 1 1 calc R
C8 C 0.7158(3) 0.2563(4) 0.2489(3) 0.0216(9) Uani 1 1 d .
H8 H 0.6740 0.2944 0.2806 0.026 Uiso 1 1 calc R
C9 C 0.8330(3) 0.2814(3) 0.2758(3) 0.0187(9) Uani 1 1 d .
C10 C 0.8958(3) 0.2294(3) 0.2284(3) 0.0174(8) Uani 1 1 d .
H10A H 0.9760 0.2475 0.2474 0.021 Uiso 1 1 calc R
C11 C 0.8384(3) 0.1507(3) 0.1530(3) 0.0173(8) Uani 1 1 d .
C12 C -0.0981(3) 0.0949(3) 0.0981(3) 0.0135(8) Uani 1 1 d .
C13 C -0.1056(3) 0.1355(3) -0.1417(3) 0.0158(8) Uani 1 1 d .

loop_
_atom_site_aniso_label
_atom_site_aniso_U_11
_atom_site_aniso_U_22
_atom_site_aniso_U_33
_atom_site_aniso_U_23
_atom_site_aniso_U_13
_atom_site_aniso_U_12
Cu1 0.0089(3) 0.0123(3) 0.0113(3) 0.0008(2) 0.0046(2) 0.0010(2)
O1 0.0193(14) 0.0207(15) 0.0245(16) 0.0078(12) 0.0001(12) -0.0052(12)
O2 0.0177(14) 0.0288(16) 0.0350(17) -0.0158(14) 0.0155(13) -0.0084(12)
O3 0.0159(14) 0.0255(16) 0.0247(16) 0.0118(13) -0.0010(12) -0.0041(12)
O4 0.0161(14) 0.0271(16) 0.0298(16) -0.0158(13) 0.0101(12) -0.0062(12)
N1 0.0115(15) 0.0173(17) 0.0175(16) -0.0017(13) 0.0069(13) -0.0008(13)
N2 0.0149(17) 0.030(2) 0.045(2) -0.0221(18) 0.0128(16) -0.0066(15)
C1 0.0154(19) 0.016(2) 0.021(2) -0.0055(17) 0.0078(16) -0.0027(16)
C2 0.0138(19) 0.027(2) 0.017(2) -0.0078(17) 0.0087(16) -0.0023(16)
C3 0.017(2) 0.022(2) 0.028(2) -0.0016(18) 0.0061(17) -0.0071(17)
C4 0.025(2) 0.013(2) 0.046(3) -0.0038(19) 0.009(2) -0.0047(17)
C5 0.017(2) 0.020(2) 0.032(2) -0.0003(19) 0.0061(18) 0.0035(17)
C6 0.0134(19) 0.024(2) 0.029(2) -0.0110(19) 0.0076(17) -0.0032(17)
C7 0.018(2) 0.018(2) 0.020(2) -0.0108(17) 0.0073(17) -0.0034(16)
C8 0.017(2) 0.027(2) 0.023(2) -0.0104(18) 0.0106(17) -0.0002(17)
C9 0.0133(19) 0.022(2) 0.019(2) -0.0048(17) 0.0043(16) 0.0002(16)
C10 0.0148(19) 0.022(2) 0.0151(19) -0.0023(17) 0.0062(16) -0.0037(16)
C11 0.0148(19) 0.020(2) 0.017(2) -0.0039(17) 0.0068(16) 0.0022(16)
C12 0.0086(18) 0.019(2) 0.0101(18) -0.0022(16) 0.0013(14) 0.0009(15)
C13 0.0132(19) 0.021(2) 0.0155(19) 0.0061(16) 0.0082(16) 0.0062(16)

loop_
_atom_type_symbol
_atom_type_description
_atom_type_scat_dispersion_real
_atom_type_scat_dispersion_imag
_atom_type_scat_source
C C 0.0181 0.0091 'International Tables Vol C Tables 4.2.6.8 and 6.1.1.4'
H H 0.0000 0.0000 'International Tables Vol C Tables 4.2.6.8 and 6.1.1.4'
N N 0.0311 0.0180 'International Tables Vol C Tables 4.2.6.8 and 6.1.1.4'
O O 0.0492 0.0322 'International Tables Vol C Tables 4.2.6.8 and 6.1.1.4'
Cu Cu -1.9646 0.5888 'International Tables Vol C Tables 4.2.6.8 and 6.1.1.4'

loop_
_geom_angle_atom_site_label_1
_geom_angle_atom_site_label_2
_geom_angle_atom_site_label_3
_geom_angle
_geom_angle_site_symmetry_1
_geom_angle_site_symmetry_3
O3 Cu1 O1 167.32(11) . .
O3 Cu1 O2 88.67(13) . .
O1 Cu1 O2 87.60(13) . .
O3 Cu1 O4 90.44(13) . .
O1 Cu1 O4 90.54(13) . .
O2 Cu1 O4 167.31(11) . .
O3 Cu1 N1 97.66(11) . .
O1 Cu1 N1 94.62(11) . .
O2 Cu1 N1 92.74(11) . .
O4 Cu1 N1 99.92(11) . .
O3 Cu1 Cu1 82.90(8) . 3
O1 Cu1 Cu1 84.60(8) . 3
O2 Cu1 Cu1 82.54(8) . 3
O4 Cu1 Cu1 84.79(8) . 3
N1 Cu1 Cu1 175.24(9) . 3
C13 O1 Cu1 121.9(2) 3 .
C12 O2 Cu1 125.0(2) 3 .
C13 O3 Cu1 124.1(3) . .
C12 O4 Cu1 121.8(2) . .
C1 N1 C5 118.4(3) . .
C1 N1 Cu1 116.3(2) . .
C5 N1 Cu1 125.1(3) . .
C2 N2 C6 128.7(4) . .
N1 C1 C2 124.0(4) . .
N2 C2 C3 126.4(4) . .
N2 C2 C1 116.9(4) . .
C3 C2 C1 116.7(3) . .
C4 C3 C2 119.3(4) . .
C3 C4 C5 119.9(4) . .
N1 C5 C4 121.7(4) . .
C8 C6 N2 124.0(4) . .
C8 C6 C7 119.0(3) . .
N2 C6 C7 116.9(4) . .
C11 C7 C6 120.5(4) . .
C9 C8 C6 119.7(4) . .
C8 C9 C10 121.5(4) . .
C8 C9 C13 119.5(3) . 4_666
C10 C9 C13 119.0(3) . 4_666
C11 C10 C9 118.5(3) . .
C7 C11 C10 120.8(4) . .
C7 C11 C12 118.9(3) . 1_655
C10 C11 C12 120.3(3) . 1_655
O2 C12 O4 125.8(3) 3 .
O2 C12 C11 116.2(3) 3 1_455
O4 C12 C11 118.0(3) . 1_455
O3 C13 O1 126.4(4) . 3
O3 C13 C9 116.3(3) . 4_465
O1 C13 C9 117.2(3) 3 4_465

loop_
_geom_bond_atom_site_label_1
_geom_bond_atom_site_label_2
_geom_bond_distance
_geom_bond_site_symmetry_2
Cu1 O3 1.955(3) .
Cu1 O1 1.957(3) .
Cu1 O2 1.961(3) .
Cu1 O4 1.965(3) .
Cu1 N1 2.163(3) .
Cu1 Cu1 2.6632(10) 3
O1 C13 1.257(5) 3
O2 C12 1.246(5) 3
O3 C13 1.251(5) .
O4 C12 1.259(5) .
N1 C1 1.331(5) .
N1 C5 1.338(5) .
N2 C2 1.384(5) .
N2 C6 1.398(5) .
C1 C2 1.404(5) .
C2 C3 1.394(6) .
C3 C4 1.382(6) .
C4 C5 1.385(6) .
C6 C8 1.396(6) .
C6 C7 1.406(6) .
C7 C11 1.383(5) .
C8 C9 1.387(5) .
C9 C10 1.396(6) .
C9 C13 1.493(5) 4_666
C10 C11 1.389(6) .
C11 C12 1.505(5) 1_655
C12 O2 1.246(5) 3
C12 C11 1.505(5) 1_455
C13 O1 1.257(5) 3
C13 C9 1.493(5) 4_465

loop_
_platon_squeeze_void_nr
_platon_squeeze_void_average_x
_platon_squeeze_void_average_y
_platon_squeeze_void_average_z
_platon_squeeze_void_volume
_platon_squeeze_void_count_electrons
_platon_squeeze_void_content
1 -0.017 -0.130 0.355 947 277 ' '
